data_4115601
loop_
_publ_author_name
'Kui Chen'
'Lawrence Que'

_publ_section_title
;
 Stereospecific Alkane Hydroxylation by Non-Heme Iron Catalysts:
 Mechanistic Evidence for an FeVO Active Species
;
_journal_name_full 'Journal of the American Chemical Society'
_journal_page_first 6327
_journal_page_last 6337
_journal_paper_doi 10.1021/ja010310x
_journal_volume 123
_journal_year 2001
_chemical_compound_source 'Kui Chen, Prof. L. Que'
_chemical_formula_sum 'C26 H31.5 Cl2 Fe N6.5 O8'
_chemical_formula_weight 689.83
_chemical_name_common 99139
_chemical_name_systematic
; 
 ? 
;
_space_group_IT_number 2
_symmetry_cell_setting triclinic
_symmetry_space_group_name_Hall '-P 1'
_symmetry_space_group_name_H-M 'P -1'
_atom_sites_solution_hydrogens geom
_atom_sites_solution_primary direct
_atom_sites_solution_secondary difmap
_audit_creation_method SHELXL
_cell_angle_alpha 74.252(3)
_cell_angle_beta 77.657(3)
_cell_angle_gamma 68.165(3)
_cell_formula_units_Z 2
_cell_length_a 11.468(2)
_cell_length_b 11.835(2)
_cell_length_c 12.691(2)
_cell_measurement_reflns_used 2842
_cell_measurement_temperature 173(2)
_cell_volume 1526.6(4)
_computing_cell_refinement 'SAINT, Bruker'
_computing_data_collection 'SMART, Bruker'
_computing_data_reduction 'SAINT, Bruker'
_computing_molecular_graphics 'SHELXTL, Siemens'
_computing_structure_refinement 'SHELXL-93 (Sheldrick, 1993)'
_computing_structure_solution 'SHELXS-86 (Sheldrick, 1990)'
_diffrn_ambient_temperature 173(2)
_diffrn_measurement_device 'Smart CCD System, Bruker'
_diffrn_measurement_method 'area detector, omega scans'
_diffrn_radiation_monochromator graphite
_diffrn_radiation_source 'fine-focus sealed tube'
_diffrn_radiation_type MoK\a
_diffrn_radiation_wavelength 0.71073
_diffrn_reflns_av_R_equivalents 0.0398
_diffrn_reflns_av_sigmaI/netI 0.1163
_diffrn_reflns_limit_h_max 13
_diffrn_reflns_limit_h_min -13
_diffrn_reflns_limit_k_max 14
_diffrn_reflns_limit_k_min -14
_diffrn_reflns_limit_l_max 15
_diffrn_reflns_limit_l_min -15
_diffrn_reflns_number 9007
_diffrn_reflns_theta_max 25.06
_diffrn_reflns_theta_min 2.21
_exptl_absorpt_coefficient_mu 0.727
_exptl_absorpt_correction_T_max 1.000000
_exptl_absorpt_correction_T_min 0.849810
_exptl_absorpt_correction_type 'SADABS (Sheldrick,1996)'
_exptl_crystal_colour orange
_exptl_crystal_density_diffrn 1.501
_exptl_crystal_description plate
_exptl_crystal_F_000 714
_exptl_crystal_size_max 0.15
_exptl_crystal_size_mid 0.1
_exptl_crystal_size_min 0.02
_refine_diff_density_max 0.339
_refine_diff_density_min -0.274
_refine_diff_density_rms 0.058
_refine_ls_extinction_method none
_refine_ls_goodness_of_fit_all 0.809
_refine_ls_goodness_of_fit_obs 1.004
_refine_ls_matrix_type full
_refine_ls_number_parameters 583
_refine_ls_number_reflns 5295
_refine_ls_number_restraints 60
_refine_ls_restrained_S_all 0.805
_refine_ls_restrained_S_obs 0.993
_refine_ls_R_factor_all 0.0895
_refine_ls_R_factor_obs 0.0426
_refine_ls_shift/esd_max -0.033
_refine_ls_shift/esd_mean 0.001
_refine_ls_structure_factor_coef Fsqd
_refine_ls_weighting_details 'w=1/[\s^2^(Fo^2^)+(0.0294P)^2^+0.0000P] where P=(Fo^2^+2Fc^2^)/3'
_refine_ls_weighting_scheme calc
_refine_ls_wR_factor_all 0.0789
_refine_ls_wR_factor_obs 0.0710
_reflns_number_observed 3055
_reflns_number_total 5295
_reflns_observed_criterion >2sigma(I)
_cod_data_source_file ja010310x_2.cif
_cod_data_source_block 99139
_cod_depositor_comments
;
The following automatic conversions were performed:

'_refine_ls_weighting_scheme' value 'calc
w=1/[\s^2^(Fo^2^)+(0.0294P)^2^+0.0000P] where P=(Fo^2^+2Fc^2^)/3' was
changed to 'calc'. New tag '_refine_ls_weighting_details' was
created. The value of the new tag was set to
'w=1/[\s^2^(Fo^2^)+(0.0294P)^2^+0.0000P] where P=(Fo^2^+2Fc^2^)/3'.

Automatic conversion script
Id: cif_fix_values 3143 2015-03-26 13:38:13Z robertas 
;
_cod_original_cell_volume 1526.5(5)
_cod_original_formula_sum 'C26 H31.50 Cl2 Fe N6.50 O8'
_cod_database_code 4115601

loop_
_symmetry_equiv_pos_as_xyz
'x, y, z'
'-x, -y, -z'

loop_
_atom_site_aniso_label
_atom_site_aniso_U_11
_atom_site_aniso_U_22
_atom_site_aniso_U_33
_atom_site_aniso_U_23
_atom_site_aniso_U_13
_atom_site_aniso_U_12
Fe1 0.0209(3) 0.0241(3) 0.0264(3) -0.0001(2) -0.0022(2) -0.0114(2)
Cl1 0.0321(6) 0.0325(6) 0.0521(7) -0.0126(5) 0.0075(5) -0.0123(5)
O1 0.050(2) 0.063(2) 0.075(2) -0.011(2) 0.0068(15) -0.038(2)
O2 0.052(2) 0.029(2) 0.105(2) -0.023(2) 0.005(2) -0.0122(14)
O3 0.030(2) 0.048(2) 0.112(3) -0.016(2) -0.015(2) -0.0022(15)
O4 0.096(3) 0.099(3) 0.049(2) -0.021(2) 0.004(2) -0.033(2)
N1 0.018(2) 0.026(2) 0.041(2) 0.0006(14) -0.0018(14) -0.0093(14)
N2 0.017(2) 0.0243(15) 0.030(2) -0.0074(13) 0.0001(13) -0.0057(13)
N3 0.020(2) 0.026(2) 0.030(2) -0.0062(13) -0.0032(13) -0.0099(14)
N4 0.020(2) 0.039(2) 0.030(2) 0.0029(14) -0.0010(13) -0.0152(15)
N5 0.025(2) 0.036(2) 0.026(2) -0.0052(14) -0.0003(15) -0.013(2)
N6 0.025(2) 0.026(2) 0.024(2) -0.0036(13) -0.0023(13) -0.0089(15)
C1 0.019(2) 0.029(2) 0.047(2) -0.011(2) -0.003(2) -0.012(2)
C2 0.015(2) 0.028(2) 0.040(2) -0.016(2) 0.002(2) -0.004(2)
C3 0.025(2) 0.042(2) 0.040(2) -0.021(2) 0.001(2) -0.011(2)
C4 0.030(2) 0.078(3) 0.035(3) -0.024(2) -0.007(2) -0.015(2)
C5 0.032(2) 0.061(3) 0.024(2) -0.003(2) -0.002(2) -0.017(2)
C6 0.023(2) 0.032(2) 0.027(2) -0.006(2) 0.001(2) -0.010(2)
C7 0.044(3) 0.053(3) 0.067(4) -0.030(3) -0.010(3) -0.022(3)
C8 0.026(2) 0.020(2) 0.079(3) -0.004(2) -0.001(2) -0.006(2)
C9 0.024(2) 0.023(2) 0.038(2) -0.004(2) -0.008(2) -0.010(2)
C10 0.026(2) 0.028(2) 0.056(3) -0.014(2) -0.003(2) -0.005(2)
C11 0.030(2) 0.037(3) 0.069(3) -0.025(2) 0.013(2) -0.006(2)
C12 0.025(2) 0.046(3) 0.061(3) -0.014(2) 0.007(2) -0.020(2)
C13 0.023(2) 0.032(2) 0.038(2) -0.008(2) 0.000(2) -0.015(2)
C14 0.043(3) 0.032(3) 0.099(5) -0.018(3) -0.004(3) -0.009(3)
C15 0.028(2) 0.041(3) 0.050(3) 0.013(2) -0.006(2) -0.020(2)
C16 0.021(2) 0.044(2) 0.033(2) 0.013(2) -0.006(2) -0.010(2)
C17 0.032(2) 0.070(3) 0.047(3) 0.024(2) -0.012(2) -0.019(2)
C18 0.054(3) 0.111(4) 0.034(3) 0.032(3) -0.019(2) -0.035(3)
C19 0.047(3) 0.098(4) 0.037(3) 0.009(3) -0.017(2) -0.040(3)
C20 0.034(2) 0.054(3) 0.033(2) 0.002(2) -0.003(2) -0.022(2)
C21 0.061(4) 0.113(4) 0.068(4) 0.065(3) -0.027(3) -0.051(3)
C22 0.031(2) 0.043(3) 0.024(2) -0.005(2) -0.005(2) -0.016(2)
C23 0.034(3) 0.072(4) 0.054(4) -0.031(3) 0.004(3) -0.002(3)
C24 0.022(2) 0.027(2) 0.034(2) -0.003(2) -0.002(2) -0.008(2)
C25 0.044(3) 0.028(3) 0.086(4) -0.001(3) -0.001(3) -0.020(3)
Cl2 0.0392(15) 0.0395(14) 0.0458(14) -0.0242(11) 0.0000(12) -0.0117(13)
O5 0.082(2) 0.042(2) 0.060(2) 0.001(2) -0.006(2) -0.026(2)
O6 0.088(5) 0.047(3) 0.059(4) -0.011(2) 0.005(3) -0.041(4)
O7 0.085(5) 0.112(5) 0.060(4) -0.064(4) -0.002(3) 0.007(4)
O8 0.047(4) 0.098(5) 0.113(6) -0.060(5) -0.021(4) -0.002(4)
Cl2D 0.059(2) 0.0417(14) 0.047(2) -0.0172(12) 0.004(2) -0.019(2)
O5D 0.082(2) 0.042(2) 0.060(2) 0.001(2) -0.006(2) -0.026(2)
O6D 0.088(5) 0.047(3) 0.059(4) -0.011(2) 0.005(3) -0.041(4)
O7D 0.085(5) 0.112(5) 0.060(4) -0.064(4) -0.002(3) 0.007(4)
O8D 0.045(10) 0.093(15) 0.081(11) 0.025(11) -0.030(9) -0.003(10)
Cl2E 0.059(2) 0.0417(14) 0.047(2) -0.0172(12) 0.004(2) -0.019(2)
O5E 0.082(2) 0.042(2) 0.060(2) 0.001(2) -0.006(2) -0.026(2)
O6E 0.113(15) 0.136(15) 0.166(17) -0.095(14) 0.068(13) -0.107(14)
O7E 0.134(16) 0.069(11) 0.038(8) 0.009(8) 0.012(9) 0.045(11)
O8E 0.132(16) 0.123(11) 0.069(9) -0.070(8) 0.041(9) -0.094(12)
N7 0.074(6) 0.095(7) 0.090(7) 0.035(6) -0.036(5) -0.040(6)
C26 0.073(9) 0.085(8) 0.051(7) -0.053(7) 0.033(6) -0.051(8)
C27 0.065(24) 0.123(14) 0.080(18) -0.077(16) 0.025(16) -0.051(19)

loop_
_atom_site_label
_atom_site_type_symbol
_atom_site_fract_x
_atom_site_fract_y
_atom_site_fract_z
_atom_site_U_iso_or_equiv
_atom_site_thermal_displace_type
_atom_site_occupancy
_atom_site_calc_flag
_atom_site_refinement_flags
_atom_site_disorder_group
Fe1 Fe 0.26340(4) 0.74013(4) 0.25943(4) 0.0239(2) Uani 1 d . .
Cl1 Cl 0.17053(8) 1.40952(8) -0.28479(8) 0.0398(3) Uani 1 d D .
O1 O 0.0781(2) 1.3582(2) -0.2191(2) 0.0602(8) Uani 1 d D .
O2 O 0.1387(2) 1.5335(2) -0.2715(2) 0.0629(8) Uani 1 d D .
O3 O 0.2921(2) 1.3386(2) -0.2552(2) 0.0656(9) Uani 1 d D .
O4 O 0.1667(3) 1.4116(3) -0.3977(2) 0.0823(10) Uani 1 d D .
N1 N 0.3128(2) 0.8904(2) 0.2229(2) 0.0295(7) Uani 1 d . .
N2 N 0.3398(2) 0.7059(2) 0.3950(2) 0.0240(6) Uani 1 d . .
N3 N 0.1008(2) 0.8447(2) 0.3220(2) 0.0245(7) Uani 1 d . .
N4 N 0.2031(2) 0.8064(2) 0.1142(2) 0.0305(7) Uani 1 d . .
N5 N 0.4239(3) 0.6416(3) 0.1901(2) 0.0287(7) Uani 1 d . .
N6 N 0.2135(2) 0.5933(2) 0.3003(2) 0.0254(7) Uani 1 d . .
C1 C 0.4298(3) 0.8551(4) 0.2742(3) 0.0300(9) Uani 1 d . .
H1A H 0.4404(26) 0.9244(27) 0.2761(23) 0.026(9) Uiso 1 d . .
H1B H 0.5045(28) 0.8019(26) 0.2284(23) 0.028(9) Uiso 1 d . .
C2 C 0.4152(3) 0.7749(3) 0.3861(3) 0.0278(8) Uani 1 d . .
C3 C 0.4767(3) 0.7661(3) 0.4719(3) 0.0339(9) Uani 1 d . .
C4 C 0.4599(4) 0.6829(4) 0.5686(3) 0.0457(11) Uani 1 d . .
H4 H 0.5013(27) 0.6687(26) 0.6268(24) 0.027(9) Uiso 1 d . .
C5 C 0.3839(3) 0.6131(4) 0.5787(3) 0.0402(10) Uani 1 d . .
H5 H 0.3754(27) 0.5501(27) 0.6442(25) 0.032(9) Uiso 1 d . .
C6 C 0.3247(3) 0.6273(3) 0.4907(3) 0.0278(8) Uani 1 d . .
H6 H 0.2658(25) 0.5776(24) 0.4961(21) 0.024(8) Uiso 1 d . .
C7 C 0.5627(5) 0.8408(5) 0.4590(5) 0.0488(12) Uani 1 d . .
H7A H 0.5266(30) 0.9206(31) 0.4269(26) 0.035(11) Uiso 1 d . .
H7B H 0.6460(36) 0.8131(34) 0.4044(30) 0.067(13) Uiso 1 d . .
H7C H 0.5788(39) 0.8406(38) 0.5271(35) 0.088(17) Uiso 1 d . .
C8 C 0.2108(4) 0.9934(4) 0.2705(4) 0.0443(12) Uani 1 d . .
H8A H 0.2475(40) 1.0057(38) 0.3344(36) 0.103(17) Uiso 1 d . .
H8B H 0.1936(32) 1.0609(33) 0.2166(28) 0.051(12) Uiso 1 d . .
C9 C 0.0910(3) 0.9638(3) 0.3169(3) 0.0278(8) Uani 1 d . .
C10 C -0.0183(3) 1.0518(3) 0.3516(3) 0.0372(9) Uani 1 d . .
C11 C -0.1234(4) 1.0151(4) 0.3950(3) 0.0470(11) Uani 1 d . .
H11 H -0.1963(30) 1.0739(30) 0.4213(26) 0.043(11) Uiso 1 d . .
C12 C -0.1152(4) 0.8955(4) 0.4001(3) 0.0428(11) Uani 1 d . .
H12 H -0.1765(29) 0.8713(28) 0.4293(25) 0.036(11) Uiso 1 d . .
C13 C -0.0040(3) 0.8121(3) 0.3642(3) 0.0297(9) Uani 1 d . .
H13 H 0.0112(25) 0.7259(26) 0.3651(21) 0.022(8) Uiso 1 d . .
C14 C -0.0236(5) 1.1820(4) 0.3427(6) 0.0588(14) Uani 1 d . .
H14A H 0.0356(38) 1.1894(36) 0.3780(32) 0.071(16) Uiso 1 d . .
H14B H -0.1040(40) 1.2358(39) 0.3534(34) 0.079(16) Uiso 1 d . .
H14C H -0.0168(33) 1.2273(34) 0.2728(29) 0.047(13) Uiso 1 d . .
C15 C 0.3358(4) 0.9265(4) 0.1012(3) 0.0416(11) Uani 1 d . .
H15A H 0.4167(30) 0.8742(28) 0.0742(24) 0.036(10) Uiso 1 d . .
H15B H 0.3221(26) 1.0205(27) 0.0756(23) 0.028(8) Uiso 1 d . .
C16 C 0.2442(3) 0.9001(3) 0.0509(3) 0.0366(9) Uani 1 d . .
C17 C 0.2107(4) 0.9602(4) -0.0527(3) 0.0554(12) Uani 1 d . .
C18 C 0.1292(4) 0.9227(5) -0.0913(4) 0.071(2) Uani 1 d . .
H18 H 0.1049(32) 0.9615(33) -0.1645(30) 0.063(12) Uiso 1 d . .
C19 C 0.0862(4) 0.8291(5) -0.0278(3) 0.0588(13) Uani 1 d . .
H19 H 0.0307(32) 0.8009(30) -0.0481(27) 0.049(12) Uiso 1 d . .
C20 C 0.1239(3) 0.7730(4) 0.0746(3) 0.0407(10) Uani 1 d . .
H20 H 0.0982(26) 0.7112(25) 0.1200(23) 0.023(9) Uiso 1 d . .
C21 C 0.2593(5) 1.0646(5) -0.1217(4) 0.089(2) Uani 1 d . .
H21A H 0.2205(26) 1.1379(12) -0.0884(17) 0.426(76) Uiso 1 calc R .
H21B H 0.2372(29) 1.0862(23) -0.1968(9) 0.098(16) Uiso 1 calc R .
H21C H 0.3516(6) 1.0370(13) -0.1243(24) 0.144(22) Uiso 1 calc R .
C22 C 0.5127(4) 0.5797(3) 0.1487(3) 0.0318(9) Uani 1 d . .
C23 C 0.6274(5) 0.4985(6) 0.0961(5) 0.0559(14) Uani 1 d . .
H23A H 0.6394(38) 0.5287(37) 0.0260(35) 0.074(17) Uiso 1 d . .
H23B H 0.7022(44) 0.4866(40) 0.1326(36) 0.103(18) Uiso 1 d . .
H23C H 0.6255(44) 0.4257(42) 0.1035(38) 0.092(21) Uiso 1 d . .
C24 C 0.1863(3) 0.5058(3) 0.3259(3) 0.0290(8) Uani 1 d . .
C25 C 0.1493(6) 0.3949(5) 0.3602(6) 0.0540(14) Uani 1 d . .
H25A H 0.1071(45) 0.3894(44) 0.4282(39) 0.108(22) Uiso 1 d . .
H25B H 0.2087(48) 0.3253(50) 0.3610(42) 0.117(23) Uiso 1 d . .
H25C H 0.0965(50) 0.4004(47) 0.3148(44) 0.129(26) Uiso 1 d . .
Cl2 Cl -0.4688(2) 0.7866(2) -0.1897(2) 0.0396(5) Uani 0.50 d PD 1
O5 O -0.3929(6) 0.8460(10) -0.2721(6) 0.0627(11) Uani 0.50 d PD 1
O6 O -0.4149(7) 0.6556(3) -0.1817(11) 0.061(2) Uani 0.50 d PD 1
O7 O -0.4775(6) 0.8139(12) -0.0867(6) 0.089(3) Uani 0.50 d PD 1
O8 O -0.5922(3) 0.8305(5) -0.2244(4) 0.083(2) Uani 0.50 d PD 1
Cl2D Cl -0.3747(8) 0.7643(7) -0.1673(7) 0.0486(9) Uani 0.224(9) d PD 2
O5D O -0.3822(16) 0.8471(21) -0.2720(13) 0.0627(11) Uani 0.224(9) d PD 2
O6D O -0.4027(19) 0.6587(11) -0.1728(26) 0.061(2) Uani 0.224(9) d PD 2
O7D O -0.4596(14) 0.8221(26) -0.0847(14) 0.089(3) Uani 0.224(9) d PD 2
O8D O -0.2469(9) 0.7253(16) -0.1436(12) 0.085(7) Uani 0.224(9) d PD 2
Cl2E Cl -0.3935(8) 0.7603(6) -0.1634(6) 0.0486(9) Uani 0.276(9) d PD 3
O5E O -0.3868(15) 0.8268(11) -0.2746(8) 0.0627(11) Uani 0.276(9) d PD 3
O6E O -0.5052(14) 0.7271(15) -0.1367(12) 0.119(8) Uani 0.276(9) d PD 3
O7E O -0.2870(13) 0.6524(10) -0.1463(9) 0.112(9) Uani 0.276(9) d PD 3
O8E O -0.4008(13) 0.8424(10) -0.0954(10) 0.090(6) Uani 0.276(9) d PD 3
N7 N -0.1323(8) 0.7107(9) -0.0794(7) 0.090(3) Uani 0.50 d P -1
C26 C -0.0749(11) 0.6142(12) -0.0407(9) 0.061(3) Uani 0.50 d P -1
C27 C 0.0187(39) 0.4954(45) 0.0118(39) 0.078(9) Uani 0.50 d P -1
H27A H 0.0646(50) 0.4454(49) -0.0438(39) 0.058(27) Uiso 0.50 calc PR -1
H27B H -0.0262(39) 0.4484(52) 0.0710(46) 0.090(39) Uiso 0.50 calc PR -1
H27C H 0.0789(51) 0.5147(45) 0.0424(57) 0.090(33) Uiso 0.50 calc PR -1

loop_
_atom_type_symbol
_atom_type_description
_atom_type_scat_dispersion_real
_atom_type_scat_dispersion_imag
_atom_type_scat_source
C C 0.0033 0.0016 'International Tables Vol C Tables 4.2.6.8 and 6.1.1.4'
H H 0.0000 0.0000 'International Tables Vol C Tables 4.2.6.8 and 6.1.1.4'
N N 0.0061 0.0033 'International Tables Vol C Tables 4.2.6.8 and 6.1.1.4'
O O 0.0106 0.0060 'International Tables Vol C Tables 4.2.6.8 and 6.1.1.4'
Cl Cl 0.1484 0.1585 'International Tables Vol C Tables 4.2.6.8 and 6.1.1.4'
Fe Fe 0.3463 0.8444 'International Tables Vol C Tables 4.2.6.8 and 6.1.1.4'

loop_
_geom_angle_atom_site_label_1
_geom_angle_atom_site_label_2
_geom_angle_atom_site_label_3
_geom_angle
N6 Fe1 N5 87.89(11)
N6 Fe1 N3 93.55(11)
N5 Fe1 N3 177.17(11)
N6 Fe1 N4 97.82(11)
N5 Fe1 N4 88.92(11)
N3 Fe1 N4 88.47(11)
N6 Fe1 N1 178.08(12)
N5 Fe1 N1 93.27(11)
N3 Fe1 N1 85.35(11)
N4 Fe1 N1 83.74(11)
N6 Fe1 N2 95.49(10)
N5 Fe1 N2 90.34(10)
N3 Fe1 N2 91.94(10)
N4 Fe1 N2 166.63(11)
N1 Fe1 N2 82.98(11)
O3 Cl1 O1 111.4(2)
O3 Cl1 O2 109.59(15)
O1 Cl1 O2 109.07(14)
O3 Cl1 O4 110.2(2)
O1 Cl1 O4 107.2(2)
O2 Cl1 O4 109.3(2)
C15 N1 C1 111.7(3)
C15 N1 C8 111.3(3)
C1 N1 C8 109.3(3)
C15 N1 Fe1 107.5(2)
C1 N1 Fe1 106.4(2)
C8 N1 Fe1 110.5(2)
C6 N2 C2 118.5(3)
C6 N2 Fe1 128.3(2)
C2 N2 Fe1 113.2(2)
C13 N3 C9 117.3(3)
C13 N3 Fe1 126.7(2)
C9 N3 Fe1 116.0(2)
C20 N4 C16 118.4(3)
C20 N4 Fe1 127.5(2)
C16 N4 Fe1 114.0(2)
C22 N5 Fe1 175.3(3)
C24 N6 Fe1 178.5(3)
N1 C1 C2 108.5(3)
N1 C1 H1A 107.5(19)
C2 C1 H1A 112.9(19)
N1 C1 H1B 109.0(16)
C2 C1 H1B 106.9(16)
H1A C1 H1B 111.9(25)
N2 C2 C3 122.5(3)
N2 C2 C1 113.9(3)
C3 C2 C1 123.5(3)
C4 C3 C2 117.1(3)
C4 C3 C7 121.3(4)
C2 C3 C7 121.5(4)
C5 C4 C3 120.9(4)
C5 C4 H4 117.1(18)
C3 C4 H4 121.9(19)
C6 C5 C4 118.9(4)
C6 C5 H5 118.9(17)
C4 C5 H5 122.1(17)
N2 C6 C5 122.0(3)
N2 C6 H6 117.2(15)
C5 C6 H6 120.8(15)
C3 C7 H7A 111.4(21)
C3 C7 H7B 113.3(19)
H7A C7 H7B 102.3(31)
C3 C7 H7C 110.3(26)
H7A C7 H7C 106.6(34)
H7B C7 H7C 112.6(33)
C9 C8 N1 112.8(3)
C9 C8 H8A 109.2(23)
N1 C8 H8A 106.4(23)
C9 C8 H8B 108.6(23)
N1 C8 H8B 107.7(23)
H8A C8 H8B 112.2(31)
N3 C9 C10 123.7(3)
N3 C9 C8 114.6(3)
C10 C9 C8 121.7(3)
C9 C10 C11 117.5(3)
C9 C10 C14 121.2(3)
C11 C10 C14 121.3(4)
C12 C11 C10 119.4(4)
C12 C11 H11 123.3(20)
C10 C11 H11 117.3(19)
C13 C12 C11 120.5(4)
C13 C12 H12 119.2(22)
C11 C12 H12 120.2(22)
N3 C13 C12 121.6(3)
N3 C13 H13 111.9(17)
C12 C13 H13 126.5(17)
C10 C14 H14A 115.3(25)
C10 C14 H14B 113.2(26)
H14A C14 H14B 115.6(36)
C10 C14 H14C 115.2(24)
H14A C14 H14C 106.3(34)
H14B C14 H14C 88.2(33)
N1 C15 C16 109.6(3)
N1 C15 H15A 110.3(19)
C16 C15 H15A 103.8(19)
N1 C15 H15B 111.2(16)
C16 C15 H15B 107.4(16)
H15A C15 H15B 114.2(24)
N4 C16 C17 123.0(3)
N4 C16 C15 113.9(3)
C17 C16 C15 123.0(3)
C16 C17 C18 117.0(4)
C16 C17 C21 121.5(4)
C18 C17 C21 121.5(4)
C19 C18 C17 120.6(4)
C19 C18 H18 119.8(21)
C17 C18 H18 119.6(21)
C18 C19 C20 119.2(4)
C18 C19 H19 124.7(22)
C20 C19 H19 116.1(22)
N4 C20 C19 121.9(4)
N4 C20 H20 115.2(18)
C19 C20 H20 122.9(19)
C17 C21 H21A 109.5(3)
C17 C21 H21B 109.5(3)
H21A C21 H21B 109.5
C17 C21 H21C 109.5(2)
H21A C21 H21C 109.5
H21B C21 H21C 109.5
N5 C22 C23 179.4(4)
C22 C23 H23A 111.1(29)
C22 C23 H23B 109.6(25)
H23A C23 H23B 110.7(38)
C22 C23 H23C 113.0(33)
H23A C23 H23C 107.2(42)
H23B C23 H23C 105.1(41)
N6 C24 C25 178.8(4)
C24 C25 H25A 111.5(31)
C24 C25 H25B 116.6(33)
H25A C25 H25B 105.5(43)
C24 C25 H25C 108.6(34)
H25A C25 H25C 106.9(43)
H25B C25 H25C 107.2(46)
O7 Cl2 O5 111.3(2)
O7 Cl2 O6 109.6(2)
O5 Cl2 O6 109.0(2)
O7 Cl2 O8 110.2(2)
O5 Cl2 O8 107.3(2)
O6 Cl2 O8 109.4(2)
O7D Cl2D O5D 111.4(2)
O7D Cl2D O6D 109.6(2)
O5D Cl2D O6D 109.0(2)
O7D Cl2D O8D 110.2(2)
O5D Cl2D O8D 107.2(2)
O6D Cl2D O8D 109.4(2)
O7E Cl2E O5E 111.3(2)
O7E Cl2E O6E 109.6(2)
O5E Cl2E O6E 109.0(2)
O7E Cl2E O8E 110.2(2)
O5E Cl2E O8E 107.2(2)
O6E Cl2E O8E 109.4(2)
N7 C26 C27 169.8(15)
C26 C27 H27A 109.5(18)
C26 C27 H27B 109.5(18)
H27A C27 H27B 109.5
C26 C27 H27C 109.5(12)
H27A C27 H27C 109.5
H27B C27 H27C 109.5

loop_
_geom_bond_atom_site_label_1
_geom_bond_atom_site_label_2
_geom_bond_distance
Fe1 N6 1.933(3)
Fe1 N5 1.947(3)
Fe1 N3 1.955(3)
Fe1 N4 1.962(3)
Fe1 N1 1.972(2)
Fe1 N2 1.973(3)
Cl1 O3 1.404(2)
Cl1 O1 1.419(2)
Cl1 O2 1.423(2)
Cl1 O4 1.437(2)
N1 C15 1.479(4)
N1 C1 1.485(4)
N1 C8 1.502(4)
N2 C6 1.337(4)
N2 C2 1.364(4)
N3 C13 1.355(4)
N3 C9 1.356(4)
N4 C20 1.343(4)
N4 C16 1.356(4)
N5 C22 1.129(4)
N6 C24 1.136(3)
C1 C2 1.494(5)
C1 H1A 0.88(3)
C1 H1B 1.03(3)
C2 C3 1.380(4)
C3 C4 1.377(5)
C3 C7 1.512(5)
C4 C5 1.375(5)
C4 H4 0.91(3)
C5 C6 1.368(4)
C5 H5 0.97(3)
C6 H6 1.03(3)
C7 H7A 0.90(3)
C7 H7B 1.05(4)
C7 H7C 0.92(4)
C8 C9 1.503(4)
C8 H8A 1.05(4)
C8 H8B 0.89(3)
C9 C10 1.376(4)
C10 C11 1.386(4)
C10 C14 1.494(5)
C11 C12 1.367(5)
C11 H11 0.93(3)
C12 C13 1.366(5)
C12 H12 0.83(3)
C13 H13 0.97(3)
C14 H14A 0.93(4)
C14 H14B 0.91(4)
C14 H14C 0.91(3)
C15 C16 1.500(5)
C15 H15A 0.96(3)
C15 H15B 1.03(3)
C16 C17 1.374(5)
C17 C18 1.390(6)
C17 C21 1.523(5)
C18 C19 1.369(6)
C18 H18 0.97(4)
C19 C20 1.369(5)
C19 H19 0.93(3)
C20 H20 0.90(3)
C21 H21A 0.98
C21 H21B 0.98
C21 H21C 0.98
C22 C23 1.460(6)
C23 H23A 0.87(4)
C23 H23B 1.01(5)
C23 H23C 0.85(4)
C24 C25 1.455(5)
C25 H25A 0.89(5)
C25 H25B 0.85(5)
C25 H25C 0.90(5)
Cl2 O7 1.405(2)
Cl2 O5 1.419(2)
Cl2 O6 1.423(2)
Cl2 O8 1.435(3)
Cl2D O7D 1.404(2)
Cl2D O5D 1.419(2)
Cl2D O6D 1.423(2)
Cl2D O8D 1.436(3)
Cl2E O7E 1.404(2)
Cl2E O5E 1.419(2)
Cl2E O6E 1.423(2)
Cl2E O8E 1.436(3)
N7 C26 1.120(12)
C26 C27 1.50(5)
C27 H27A 0.98
C27 H27B 0.98
C27 H27C 0.98

loop_
_geom_torsion_atom_site_label_1
_geom_torsion_atom_site_label_2
_geom_torsion_atom_site_label_3
_geom_torsion_atom_site_label_4
_geom_torsion
N6 Fe1 N1 C15 -171.1(33)
N5 Fe1 N1 C15 61.6(2)
N3 Fe1 N1 C15 -115.9(2)
N4 Fe1 N1 C15 -26.9(2)
N2 Fe1 N1 C15 151.6(2)
N6 Fe1 N1 C1 69.1(34)
N5 Fe1 N1 C1 -58.2(2)
N3 Fe1 N1 C1 124.3(2)
N4 Fe1 N1 C1 -146.7(2)
N2 Fe1 N1 C1 31.8(2)
N6 Fe1 N1 C8 -49.4(35)
N5 Fe1 N1 C8 -176.7(3)
N3 Fe1 N1 C8 5.7(3)
N4 Fe1 N1 C8 94.7(3)
N2 Fe1 N1 C8 -86.8(3)
N6 Fe1 N2 C6 -16.4(3)
N5 Fe1 N2 C6 -104.3(3)
N3 Fe1 N2 C6 77.3(3)
N4 Fe1 N2 C6 168.9(4)
N1 Fe1 N2 C6 162.4(3)
N6 Fe1 N2 C2 164.6(2)
N5 Fe1 N2 C2 76.7(2)
N3 Fe1 N2 C2 -101.7(2)
N4 Fe1 N2 C2 -10.1(6)
N1 Fe1 N2 C2 -16.6(2)
N6 Fe1 N3 C13 -6.4(3)
N5 Fe1 N3 C13 114.3(22)
N4 Fe1 N3 C13 91.4(3)
N1 Fe1 N3 C13 175.2(3)
N2 Fe1 N3 C13 -102.0(3)
N6 Fe1 N3 C9 177.3(2)
N5 Fe1 N3 C9 -62.0(23)
N4 Fe1 N3 C9 -84.9(2)
N1 Fe1 N3 C9 -1.1(2)
N2 Fe1 N3 C9 81.7(2)
N6 Fe1 N4 C20 14.7(3)
N5 Fe1 N4 C20 102.5(3)
N3 Fe1 N4 C20 -78.6(3)
N1 Fe1 N4 C20 -164.1(3)
N2 Fe1 N4 C20 -170.6(4)
N6 Fe1 N4 C16 -168.2(2)
N5 Fe1 N4 C16 -80.4(2)
N3 Fe1 N4 C16 98.5(2)
N1 Fe1 N4 C16 13.0(2)
N2 Fe1 N4 C16 6.5(6)
N6 Fe1 N5 C22 28.5(33)
N3 Fe1 N5 C22 -92.3(40)
N4 Fe1 N5 C22 -69.4(33)
N1 Fe1 N5 C22 -153.0(33)
N2 Fe1 N5 C22 124.0(33)
N5 Fe1 N6 C24 66.5(106)
N3 Fe1 N6 C24 -115.9(106)
N4 Fe1 N6 C24 155.2(105)
N1 Fe1 N6 C24 -60.9(120)
N2 Fe1 N6 C24 -23.6(106)
C15 N1 C1 C2 -158.0(3)
C8 N1 C1 C2 78.4(3)
Fe1 N1 C1 C2 -41.0(3)
C6 N2 C2 C3 0.2(4)
Fe1 N2 C2 C3 179.3(2)
C6 N2 C2 C1 177.4(3)
Fe1 N2 C2 C1 -3.5(3)
N1 C1 C2 N2 29.8(4)
N1 C1 C2 C3 -153.1(3)
N2 C2 C3 C4 0.6(5)
C1 C2 C3 C4 -176.4(3)
N2 C2 C3 C7 178.2(3)
C1 C2 C3 C7 1.3(5)
C2 C3 C4 C5 -0.7(5)
C7 C3 C4 C5 -178.4(4)
C3 C4 C5 C6 0.0(6)
C2 N2 C6 C5 -0.9(5)
Fe1 N2 C6 C5 -179.9(3)
C4 C5 C6 N2 0.8(5)
C15 N1 C8 C9 110.2(4)
C1 N1 C8 C9 -126.0(4)
Fe1 N1 C8 C9 -9.2(4)
C13 N3 C9 C10 -0.2(5)
Fe1 N3 C9 C10 176.5(3)
C13 N3 C9 C8 179.3(3)
Fe1 N3 C9 C8 -4.0(4)
N1 C8 C9 N3 8.7(5)
N1 C8 C9 C10 -171.7(3)
N3 C9 C10 C11 0.6(5)
C8 C9 C10 C11 -178.9(4)
N3 C9 C10 C14 -179.3(4)
C8 C9 C10 C14 1.2(6)
C9 C10 C11 C12 -1.0(6)
C14 C10 C11 C12 179.0(5)
C10 C11 C12 C13 1.0(6)
C9 N3 C13 C12 0.1(5)
Fe1 N3 C13 C12 -176.1(3)
C11 C12 C13 N3 -0.5(6)
C1 N1 C15 C16 152.1(3)
C8 N1 C15 C16 -85.4(4)
Fe1 N1 C15 C16 35.7(4)
C20 N4 C16 C17 -1.5(5)
Fe1 N4 C16 C17 -178.9(3)
C20 N4 C16 C15 -177.8(3)
Fe1 N4 C16 C15 4.8(4)
N1 C15 C16 N4 -27.2(5)
N1 C15 C16 C17 156.5(4)
N4 C16 C17 C18 1.2(6)
C15 C16 C17 C18 177.1(4)
N4 C16 C17 C21 -179.7(4)
C15 C16 C17 C21 -3.7(6)
C16 C17 C18 C19 -0.5(7)
C21 C17 C18 C19 -179.7(5)
C17 C18 C19 C20 0.3(7)
C16 N4 C20 C19 1.3(5)
Fe1 N4 C20 C19 178.2(3)
C18 C19 C20 N4 -0.7(7)
Fe1 N5 C22 C23 -62.9(413)
Fe1 N6 C24 C25 99.2(222)
